data_7719165
loop_
_publ_author_name
'Kushik, ?'
'Rippke, Mirko'
'Drexler, Hans-Joachim'
'Dankert, Fabian'
'Hering-Junghans, Christian'
'Beweries, Torsten'

_publ_section_title
;
 Coordination and C-H activation of an amidobis(phosphaalkene) ligand at
 rhodium(I).
;
_journal_issue 34
_journal_name_full 'Dalton transactions (Cambridge, England : 2003)'
_journal_page_first 12913
_journal_page_last 12918
_journal_paper_doi 10.1039/d5dt01734c
_journal_volume 54
_journal_year 2025
_chemical_formula_moiety 'C60 H82 Cl N P2 Rh2, C5 H12'
_chemical_formula_sum 'C65 H94 Cl N P2 Rh2'
_chemical_formula_weight 1192.62
_space_group_crystal_system triclinic
_space_group_IT_number 2
_space_group_name_Hall '-P 1'
_space_group_name_H-M_alt 'P -1'
_atom_sites_solution_hydrogens mixed
_audit_creation_method SHELXL-2014/7
_audit_update_record
;
2025-05-14 deposited with the CCDC.	2025-07-24 downloaded from the CCDC.
;
_cell_angle_alpha 90.019(4)
_cell_angle_beta 100.920(4)
_cell_angle_gamma 96.787(4)
_cell_formula_units_Z 2
_cell_length_a 11.9255(12)
_cell_length_b 15.6360(17)
_cell_length_c 16.4992(17)
_cell_measurement_reflns_used 9889
_cell_measurement_temperature 150(2)
_cell_measurement_theta_max 66.58
_cell_measurement_theta_min 2.73
_cell_volume 2998.9(5)
_computing_cell_refinement 'SAINT (Bruker, 2013)'
_computing_data_collection 'APEX2 (Bruker, 2014)'
_computing_data_reduction 'SAINT (Bruker, 2013)'
_computing_molecular_graphics 'Bruker SHELXTL'
_computing_publication_material 'Bruker SHELXTL'
_computing_structure_refinement 'SHELXL-2014 (Sheldrick 2014)'
_computing_structure_solution 'SHELXS-97 (Sheldrick 2008)'
_diffrn_ambient_temperature 150(2)
_diffrn_detector_area_resol_mean 8.3333
_diffrn_measured_fraction_theta_full 0.981
_diffrn_measured_fraction_theta_max 0.981
_diffrn_measurement_device_type 'Bruker APEX-II CCD'
_diffrn_measurement_method '\f and \w scans'
_diffrn_radiation_monochromator multilayer
_diffrn_radiation_type CuK\a
_diffrn_radiation_wavelength 1.54178
_diffrn_reflns_av_R_equivalents 0.0355
_diffrn_reflns_av_unetI/netI 0.0371
_diffrn_reflns_Laue_measured_fraction_full 0.981
_diffrn_reflns_Laue_measured_fraction_max 0.981
_diffrn_reflns_limit_h_max 14
_diffrn_reflns_limit_h_min -12
_diffrn_reflns_limit_k_max 18
_diffrn_reflns_limit_k_min -18
_diffrn_reflns_limit_l_max 19
_diffrn_reflns_limit_l_min -19
_diffrn_reflns_number 29886
_diffrn_reflns_point_group_measured_fraction_full 0.981
_diffrn_reflns_point_group_measured_fraction_max 0.981
_diffrn_reflns_theta_full 66.629
_diffrn_reflns_theta_max 66.629
_diffrn_reflns_theta_min 2.728
_diffrn_source microfocus
_exptl_absorpt_coefficient_mu 5.647
_exptl_absorpt_correction_T_max 0.7528
_exptl_absorpt_correction_T_min 0.6508
_exptl_absorpt_correction_type multi-scan
_exptl_absorpt_process_details 'SADABS (Bruker, 2014)'
_exptl_crystal_colour red
_exptl_crystal_density_diffrn 1.321
_exptl_crystal_description prism
_exptl_crystal_F_000 1256
_exptl_crystal_size_max 0.100
_exptl_crystal_size_mid 0.071
_exptl_crystal_size_min 0.053
_refine_diff_density_max 0.921
_refine_diff_density_min -0.384
_refine_diff_density_rms 0.067
_refine_ls_extinction_method none
_refine_ls_goodness_of_fit_ref 1.032
_refine_ls_hydrogen_treatment mixed
_refine_ls_matrix_type full
_refine_ls_number_parameters 666
_refine_ls_number_reflns 10403
_refine_ls_number_restraints 0
_refine_ls_restrained_S_all 1.032
_refine_ls_R_factor_all 0.0355
_refine_ls_R_factor_gt 0.0286
_refine_ls_shift/su_max 0.002
_refine_ls_shift/su_mean 0.000
_refine_ls_structure_factor_coef Fsqd
_refine_ls_weighting_details 'w=1/[\s^2^(Fo^2^)+(0.0377P)^2^+1.0085P] where P=(Fo^2^+2Fc^2^)/3'
_refine_ls_weighting_scheme calc
_refine_ls_wR_factor_gt 0.0694
_refine_ls_wR_factor_ref 0.0729
_reflns_Friedel_coverage 0.000
_reflns_number_gt 9052
_reflns_number_total 10403
_reflns_threshold_expression 'I > 2\s(I)'
_cod_data_source_file d5dt01734c3.cif
_cod_data_source_block AX2707abs_cmpd5
_cod_depositor_comments 'Adding full bibliography for 7719162--7719167.cif.'
_cod_database_code 7719165
_shelx_shelxl_version_number 2014/7
_shelx_space_group_comment
;
The symmetry employed for this shelxl refinement is uniquely defined
by the following loop, which should always be used as a source of
symmetry information in preference to the above space-group names.
They are only intended as comments.
;
_shelx_estimated_absorpt_t_min 0.602
_shelx_estimated_absorpt_t_max 0.754

loop_
_space_group_symop_operation_xyz
'x, y, z'
'-x, -y, -z'

loop_
_atom_site_label
_atom_site_type_symbol
_atom_site_fract_x
_atom_site_fract_y
_atom_site_fract_z
_atom_site_U_iso_or_equiv
_atom_site_adp_type
_atom_site_occupancy
_atom_site_site_symmetry_order
_atom_site_calc_flag
_atom_site_refinement_flags_posn
_atom_site_refinement_flags_adp
_atom_site_refinement_flags_occupancy
_atom_site_disorder_assembly
_atom_site_disorder_group
Rh1 Rh 0.34841(2) 0.30738(2) 0.22196(2) 0.01657(6) Uani 1 1 d . . . . .
Rh2 Rh 0.56960(2) 0.18150(2) 0.21564(2) 0.01964(6) Uani 1 1 d . . . . .
Cl1 Cl 0.49835(5) 0.30262(4) 0.14401(4) 0.02407(13) Uani 1 1 d . . . . .
P1 P 0.19800(5) 0.30637(4) 0.11051(4) 0.01823(12) Uani 1 1 d . . . . .
P2 P 0.46141(5) 0.22073(4) 0.30971(4) 0.01718(12) Uani 1 1 d . . . . .
N1 N 0.23854(17) 0.33454(13) 0.29117(13) 0.0194(4) Uani 1 1 d . . . . .
C1 C 0.0685(2) 0.32396(15) 0.13077(16) 0.0207(5) Uani 1 1 d . . . . .
H1 H 0.0085 0.3276 0.0844 0.025 Uiso 1 1 calc R U . . .
C2 C 0.0401(2) 0.33395(15) 0.21043(16) 0.0203(5) Uani 1 1 d . . . . .
C3 C -0.0722(2) 0.34599(16) 0.22022(16) 0.0225(5) Uani 1 1 d . . . . .
H3 H -0.1316 0.3412 0.1726 0.027 Uiso 1 1 calc R U . . .
C4 C -0.1006(2) 0.36454(17) 0.29578(17) 0.0249(5) Uani 1 1 d . . . . .
C5 C -0.0138(2) 0.37402(16) 0.36668(16) 0.0244(5) Uani 1 1 d . . . . .
H5 H -0.0319 0.3881 0.4183 0.029 Uiso 1 1 calc R U . . .
C6 C 0.0980(2) 0.36299(16) 0.36192(16) 0.0220(5) Uani 1 1 d . . . . .
C7 C 0.2073(2) 0.37289(16) 0.42006(16) 0.0219(5) Uani 1 1 d . . . . .
C8 C 0.2489(2) 0.39908(17) 0.50250(16) 0.0251(5) Uani 1 1 d . . . . .
H8 H 0.1973 0.4118 0.5370 0.030 Uiso 1 1 calc R U . . .
C9 C 0.3664(2) 0.40617(16) 0.53322(16) 0.0244(5) Uani 1 1 d . . . . .
C10 C 0.4435(2) 0.38667(16) 0.48297(16) 0.0231(5) Uani 1 1 d . . . . .
H10 H 0.5237 0.3933 0.5052 0.028 Uiso 1 1 calc R U . . .
C11 C 0.4049(2) 0.35774(15) 0.40131(15) 0.0201(5) Uani 1 1 d . . . . .
C12 C 0.4692(2) 0.33060(16) 0.33752(15) 0.0196(5) Uani 1 1 d . . . . .
H12 H 0.534(2) 0.3629(18) 0.3312(17) 0.017(7) Uiso 1 1 d . . . . .
C13 C 0.2876(2) 0.35383(16) 0.37299(15) 0.0207(5) Uani 1 1 d . . . . .
C14 C 0.1246(2) 0.34014(15) 0.28403(15) 0.0186(5) Uani 1 1 d . . . . .
C15 C -0.2231(2) 0.37460(19) 0.30115(18) 0.0301(6) Uani 1 1 d . . . . .
H15A H -0.2552 0.4111 0.2565 0.045 Uiso 1 1 calc R U . . .
H15B H -0.2249 0.4014 0.3545 0.045 Uiso 1 1 calc R U . . .
H15C H -0.2689 0.3178 0.2959 0.045 Uiso 1 1 calc R U . . .
C16 C 0.4133(3) 0.43221(19) 0.62265(17) 0.0317(6) Uani 1 1 d . . . . .
H16A H 0.3552 0.4590 0.6453 0.048 Uiso 1 1 calc R U . . .
H16B H 0.4828 0.4734 0.6263 0.048 Uiso 1 1 calc R U . . .
H16C H 0.4322 0.3811 0.6543 0.048 Uiso 1 1 calc R U . . .
C17 C 0.1745(2) 0.32023(16) -0.00275(15) 0.0190(5) Uani 1 1 d . . . . .
C18 C 0.1759(2) 0.40430(16) -0.03595(15) 0.0216(5) Uani 1 1 d . . . . .
C19 C 0.1162(2) 0.41282(16) -0.11617(16) 0.0227(5) Uani 1 1 d . . . . .
H19 H 0.1142 0.4690 -0.1379 0.027 Uiso 1 1 calc R U . . .
C20 C 0.0594(2) 0.34328(17) -0.16593(15) 0.0212(5) Uani 1 1 d . . . . .
C21 C 0.0724(2) 0.26197(16) -0.13553(15) 0.0222(5) Uani 1 1 d . . . . .
H21 H 0.0407 0.2135 -0.1706 0.027 Uiso 1 1 calc R U . . .
C22 C 0.1298(2) 0.24777(16) -0.05591(15) 0.0204(5) Uani 1 1 d . . . . .
C23 C 0.2410(2) 0.48949(17) 0.00701(17) 0.0262(6) Uani 1 1 d . . . . .
C24 C 0.3298(4) 0.4813(2) 0.0835(3) 0.0782(17) Uani 1 1 d . . . . .
H24A H 0.3683 0.5386 0.1026 0.117 Uiso 1 1 calc R U . . .
H24B H 0.3867 0.4454 0.0711 0.117 Uiso 1 1 calc R U . . .
H24C H 0.2924 0.4546 0.1268 0.117 Uiso 1 1 calc R U . . .
C25 C 0.1531(3) 0.5471(2) 0.0250(3) 0.0589(10) Uani 1 1 d . . . . .
H25A H 0.1122 0.5202 0.0665 0.088 Uiso 1 1 calc R U . . .
H25B H 0.0978 0.5544 -0.0259 0.088 Uiso 1 1 calc R U . . .
H25C H 0.1928 0.6034 0.0459 0.088 Uiso 1 1 calc R U . . .
C26 C 0.3080(3) 0.5369(2) -0.0539(2) 0.0519(9) Uani 1 1 d . . . . .
H26A H 0.3511 0.5902 -0.0277 0.078 Uiso 1 1 calc R U . . .
H26B H 0.2540 0.5507 -0.1034 0.078 Uiso 1 1 calc R U . . .
H26C H 0.3617 0.4999 -0.0696 0.078 Uiso 1 1 calc R U . . .
C27 C -0.0068(2) 0.35823(17) -0.25310(16) 0.0250(5) Uani 1 1 d . . . . .
C28 C -0.0941(2) 0.4224(2) -0.24942(18) 0.0343(6) Uani 1 1 d . . . . .
H28A H -0.1495 0.3989 -0.2158 0.051 Uiso 1 1 calc R U . . .
H28B H -0.1349 0.4321 -0.3054 0.051 Uiso 1 1 calc R U . . .
H28C H -0.0535 0.4772 -0.2247 0.051 Uiso 1 1 calc R U . . .
C29 C 0.0786(3) 0.3953(2) -0.30685(18) 0.0351(6) Uani 1 1 d . . . . .
H29A H 0.1206 0.4495 -0.2818 0.053 Uiso 1 1 calc R U . . .
H29B H 0.0364 0.4061 -0.3622 0.053 Uiso 1 1 calc R U . . .
H29C H 0.1331 0.3540 -0.3109 0.053 Uiso 1 1 calc R U . . .
C30 C -0.0728(2) 0.27481(19) -0.29461(17) 0.0318(6) Uani 1 1 d . . . . .
H30A H -0.0185 0.2339 -0.3006 0.048 Uiso 1 1 calc R U . . .
H30B H -0.1155 0.2874 -0.3492 0.048 Uiso 1 1 calc R U . . .
H30C H -0.1268 0.2497 -0.2606 0.048 Uiso 1 1 calc R U . . .
C31 C 0.1443(2) 0.15324(16) -0.03165(16) 0.0247(5) Uani 1 1 d . . . . .
C32 C 0.1120(3) 0.09115(18) -0.10695(18) 0.0358(7) Uani 1 1 d . . . . .
H32A H 0.1287 0.0332 -0.0899 0.054 Uiso 1 1 calc R U . . .
H32B H 0.1569 0.1109 -0.1488 0.054 Uiso 1 1 calc R U . . .
H32C H 0.0298 0.0897 -0.1301 0.054 Uiso 1 1 calc R U . . .
C33 C 0.2716(2) 0.14667(18) 0.00514(18) 0.0301(6) Uani 1 1 d . . . . .
H33A H 0.2956 0.1836 0.0549 0.045 Uiso 1 1 calc R U . . .
H33B H 0.3190 0.1654 -0.0355 0.045 Uiso 1 1 calc R U . . .
H33C H 0.2813 0.0868 0.0195 0.045 Uiso 1 1 calc R U . . .
C34 C 0.0678(2) 0.11925(17) 0.02899(18) 0.0298(6) Uani 1 1 d . . . . .
H34A H 0.0784 0.0590 0.0410 0.045 Uiso 1 1 calc R U . . .
H34B H -0.0129 0.1230 0.0045 0.045 Uiso 1 1 calc R U . . .
H34C H 0.0890 0.1539 0.0803 0.045 Uiso 1 1 calc R U . . .
C35 C 0.39457(19) 0.15936(15) 0.38758(14) 0.0175(5) Uani 1 1 d . . . . .
C36 C 0.4462(2) 0.17517(16) 0.47303(15) 0.0204(5) Uani 1 1 d . . . . .
C37 C 0.3740(2) 0.16692(16) 0.53022(15) 0.0225(5) Uani 1 1 d . . . . .
H37 H 0.4061 0.1813 0.5864 0.027 Uiso 1 1 calc R U . . .
C38 C 0.2569(2) 0.13861(16) 0.50908(16) 0.0222(5) Uani 1 1 d . . . . .
C39 C 0.2167(2) 0.10776(16) 0.42958(16) 0.0223(5) Uani 1 1 d . . . . .
H39 H 0.1402 0.0797 0.4162 0.027 Uiso 1 1 calc R U . . .
C40 C 0.2815(2) 0.11517(16) 0.36740(15) 0.0195(5) Uani 1 1 d . . . . .
C41 C 0.5782(2) 0.18535(17) 0.50859(15) 0.0238(5) Uani 1 1 d . . . . .
C42 C 0.6573(2) 0.25063(17) 0.46917(16) 0.0252(5) Uani 1 1 d . . . . .
H42A H 0.6378 0.3089 0.4770 0.038 Uiso 1 1 calc R U . . .
H42B H 0.6468 0.2372 0.4100 0.038 Uiso 1 1 calc R U . . .
H42C H 0.7375 0.2474 0.4953 0.038 Uiso 1 1 calc R U . . .
C43 C 0.6157(2) 0.09497(18) 0.49926(18) 0.0291(6) Uani 1 1 d . . . . .
H43A H 0.5991 0.0774 0.4408 0.044 Uiso 1 1 calc R U . . .
H43B H 0.5734 0.0534 0.5303 0.044 Uiso 1 1 calc R U . . .
H43C H 0.6985 0.0969 0.5208 0.044 Uiso 1 1 calc R U . . .
C44 C 0.6052(2) 0.2091(2) 0.60163(17) 0.0344(7) Uani 1 1 d . . . . .
H44A H 0.6888 0.2171 0.6211 0.052 Uiso 1 1 calc R U . . .
H44B H 0.5705 0.1626 0.6321 0.052 Uiso 1 1 calc R U . . .
H44C H 0.5736 0.2626 0.6108 0.052 Uiso 1 1 calc R U . . .
C45 C 0.1757(2) 0.13551(18) 0.57106(16) 0.0266(6) Uani 1 1 d . . . . .
C46 C 0.2319(3) 0.1830(2) 0.65227(18) 0.0385(7) Uani 1 1 d . . . . .
H46A H 0.2964 0.1536 0.6798 0.058 Uiso 1 1 calc R U . . .
H46B H 0.1751 0.1833 0.6881 0.058 Uiso 1 1 calc R U . . .
H46C H 0.2601 0.2424 0.6410 0.058 Uiso 1 1 calc R U . . .
C47 C 0.1398(3) 0.0413(2) 0.5889(2) 0.0377(7) Uani 1 1 d . . . . .
H47A H 0.2081 0.0144 0.6136 0.057 Uiso 1 1 calc R U . . .
H47B H 0.1023 0.0106 0.5373 0.057 Uiso 1 1 calc R U . . .
H47C H 0.0861 0.0384 0.6273 0.057 Uiso 1 1 calc R U . . .
C48 C 0.0684(2) 0.1784(2) 0.53345(18) 0.0322(6) Uani 1 1 d . . . . .
H48A H 0.0143 0.1737 0.5716 0.048 Uiso 1 1 calc R U . . .
H48B H 0.0315 0.1494 0.4808 0.048 Uiso 1 1 calc R U . . .
H48C H 0.0912 0.2393 0.5241 0.048 Uiso 1 1 calc R U . . .
C49 C 0.2201(2) 0.06870(16) 0.28526(15) 0.0204(5) Uani 1 1 d . . . . .
C50 C 0.1080(2) 0.10662(18) 0.25117(16) 0.0266(6) Uani 1 1 d . . . . .
H50A H 0.1262 0.1656 0.2334 0.040 Uiso 1 1 calc R U . . .
H50B H 0.0619 0.1072 0.2944 0.040 Uiso 1 1 calc R U . . .
H50C H 0.0644 0.0712 0.2040 0.040 Uiso 1 1 calc R U . . .
C51 C 0.1904(2) -0.02701(17) 0.30477(17) 0.0290(6) Uani 1 1 d . . . . .
H51A H 0.1493 -0.0583 0.2544 0.044 Uiso 1 1 calc R U . . .
H51B H 0.1417 -0.0313 0.3466 0.044 Uiso 1 1 calc R U . . .
H51C H 0.2615 -0.0521 0.3257 0.044 Uiso 1 1 calc R U . . .
C52 C 0.2908(2) 0.06860(18) 0.21712(16) 0.0257(5) Uani 1 1 d . . . . .
H52A H 0.2488 0.0306 0.1714 0.039 Uiso 1 1 calc R U . . .
H52B H 0.3648 0.0479 0.2391 0.039 Uiso 1 1 calc R U . . .
H52C H 0.3044 0.1273 0.1972 0.039 Uiso 1 1 calc R U . . .
C53 C 0.6010(2) 0.05820(16) 0.26259(16) 0.0240(5) Uani 1 1 d . . . . .
H53 H 0.5563 0.0382 0.3060 0.029 Uiso 1 1 calc R U . . .
C54 C 0.6973(2) 0.11932(17) 0.29089(17) 0.0252(5) Uani 1 1 d . . . . .
H54 H 0.7081 0.1348 0.3509 0.030 Uiso 1 1 calc R U . . .
C55 C 0.8079(2) 0.12985(19) 0.25781(19) 0.0325(6) Uani 1 1 d . . . . .
H55A H 0.8533 0.0826 0.2784 0.039 Uiso 1 1 calc R U . . .
H55B H 0.8534 0.1848 0.2798 0.039 Uiso 1 1 calc R U . . .
C56 C 0.7898(2) 0.1295(2) 0.1636(2) 0.0370(7) Uani 1 1 d . . . . .
H56A H 0.8570 0.1631 0.1468 0.044 Uiso 1 1 calc R U . . .
H56B H 0.7852 0.0696 0.1428 0.044 Uiso 1 1 calc R U . . .
C57 C 0.6823(2) 0.16703(19) 0.12479(17) 0.0310(6) Uani 1 1 d . . . . .
H57 H 0.6956 0.2191 0.0911 0.037 Uiso 1 1 calc R U . . .
C58 C 0.5762(2) 0.11777(19) 0.09933(16) 0.0309(6) Uani 1 1 d . . . . .
H58 H 0.5271 0.1407 0.0501 0.037 Uiso 1 1 calc R U . . .
C59 C 0.5511(3) 0.0221(2) 0.10896(19) 0.0372(7) Uani 1 1 d . . . . .
H59A H 0.5845 -0.0081 0.0681 0.045 Uiso 1 1 calc R U . . .
H59B H 0.4668 0.0057 0.0965 0.045 Uiso 1 1 calc R U . . .
C60 C 0.5989(3) -0.00849(18) 0.19558(19) 0.0330(6) Uani 1 1 d . . . . .
H60A H 0.5512 -0.0618 0.2067 0.040 Uiso 1 1 calc R U . . .
H60B H 0.6781 -0.0226 0.1973 0.040 Uiso 1 1 calc R U . . .
C61 C 0.7610(3) 0.1675(3) 0.9152(3) 0.0650(11) Uani 1 1 d . . . . .
H61A H 0.7927 0.2098 0.9599 0.097 Uiso 1 1 calc R U . . .
H61B H 0.8236 0.1502 0.8904 0.097 Uiso 1 1 calc R U . . .
H61C H 0.7216 0.1168 0.9374 0.097 Uiso 1 1 calc R U . . .
C62 C 0.6777(3) 0.2064(3) 0.8511(2) 0.0553(9) Uani 1 1 d . . . . .
H62A H 0.6466 0.1627 0.8066 0.066 Uiso 1 1 calc R U . . .
H62B H 0.7202 0.2548 0.8266 0.066 Uiso 1 1 calc R U . . .
C63 C 0.5782(3) 0.2393(2) 0.8800(2) 0.0418(7) Uani 1 1 d . . . . .
H63A H 0.5312 0.1900 0.8995 0.050 Uiso 1 1 calc R U . . .
H63B H 0.6089 0.2791 0.9278 0.050 Uiso 1 1 calc R U . . .
C64 C 0.5015(3) 0.2852(3) 0.8163(2) 0.0518(9) Uani 1 1 d . . . . .
H64A H 0.4727 0.2460 0.7678 0.062 Uiso 1 1 calc R U . . .
H64B H 0.5481 0.3356 0.7980 0.062 Uiso 1 1 calc R U . . .
C65 C 0.4002(3) 0.3159(3) 0.8445(3) 0.0605(10) Uani 1 1 d . . . . .
H65A H 0.3473 0.2661 0.8551 0.091 Uiso 1 1 calc R U . . .
H65B H 0.3602 0.3507 0.8015 0.091 Uiso 1 1 calc R U . . .
H65C H 0.4269 0.3508 0.8953 0.091 Uiso 1 1 calc R U . . .

loop_
_atom_site_aniso_label
_atom_site_aniso_U_11
_atom_site_aniso_U_22
_atom_site_aniso_U_33
_atom_site_aniso_U_23
_atom_site_aniso_U_13
_atom_site_aniso_U_12
Rh1 0.01487(9) 0.01966(9) 0.01611(10) 0.00116(7) 0.00363(6) 0.00480(6)
Rh2 0.01704(10) 0.02391(10) 0.02010(10) 0.00272(7) 0.00613(7) 0.00702(7)
Cl1 0.0218(3) 0.0301(3) 0.0239(3) 0.0075(2) 0.0097(2) 0.0091(2)
P1 0.0177(3) 0.0208(3) 0.0163(3) 0.0007(2) 0.0020(2) 0.0047(2)
P2 0.0138(3) 0.0210(3) 0.0172(3) 0.0016(2) 0.0030(2) 0.0038(2)
N1 0.0172(10) 0.0211(10) 0.0205(11) -0.0008(8) 0.0032(8) 0.0051(8)
C1 0.0189(12) 0.0181(12) 0.0245(13) 0.0027(9) 0.0006(9) 0.0055(9)
C2 0.0178(12) 0.0182(12) 0.0257(13) 0.0027(10) 0.0047(9) 0.0044(9)
C3 0.0172(12) 0.0219(12) 0.0290(14) 0.0046(10) 0.0045(10) 0.0041(9)
C4 0.0198(13) 0.0237(13) 0.0338(15) 0.0037(11) 0.0102(10) 0.0047(10)
C5 0.0244(13) 0.0244(13) 0.0281(14) 0.0004(10) 0.0125(10) 0.0054(10)
C6 0.0214(13) 0.0215(12) 0.0249(13) 0.0019(10) 0.0073(10) 0.0047(9)
C7 0.0228(13) 0.0235(13) 0.0216(13) 0.0008(10) 0.0082(10) 0.0055(10)
C8 0.0302(14) 0.0244(13) 0.0230(13) -0.0011(10) 0.0099(10) 0.0046(10)
C9 0.0331(14) 0.0210(13) 0.0192(13) -0.0012(10) 0.0048(10) 0.0038(10)
C10 0.0241(13) 0.0225(12) 0.0220(13) 0.0004(10) 0.0026(9) 0.0035(10)
C11 0.0203(12) 0.0174(12) 0.0219(13) 0.0013(9) 0.0025(9) 0.0021(9)
C12 0.0163(12) 0.0208(12) 0.0214(13) 0.0017(10) 0.0038(9) 0.0014(9)
C13 0.0242(13) 0.0193(12) 0.0192(13) 0.0005(9) 0.0046(9) 0.0041(9)
C14 0.0179(12) 0.0193(12) 0.0206(13) 0.0026(9) 0.0073(9) 0.0045(9)
C15 0.0218(14) 0.0350(15) 0.0365(16) 0.0035(12) 0.0116(11) 0.0061(11)
C16 0.0403(16) 0.0320(15) 0.0212(14) -0.0051(11) 0.0036(11) 0.0015(12)
C17 0.0176(12) 0.0229(12) 0.0170(12) 0.0015(9) 0.0024(9) 0.0054(9)
C18 0.0218(13) 0.0219(12) 0.0218(13) -0.0010(10) 0.0048(9) 0.0045(10)
C19 0.0242(13) 0.0209(12) 0.0231(13) 0.0023(10) 0.0042(10) 0.0042(10)
C20 0.0187(12) 0.0269(13) 0.0193(13) 0.0005(10) 0.0054(9) 0.0046(10)
C21 0.0208(12) 0.0235(13) 0.0220(13) -0.0036(10) 0.0051(9) 0.0002(9)
C22 0.0187(12) 0.0227(13) 0.0207(13) -0.0005(10) 0.0056(9) 0.0040(9)
C23 0.0301(14) 0.0212(13) 0.0248(14) 0.0024(10) -0.0003(10) 0.0021(10)
C24 0.085(3) 0.0344(19) 0.082(3) 0.017(2) -0.050(3) -0.0228(19)
C25 0.060(2) 0.039(2) 0.081(3) -0.0247(19) 0.024(2) -0.0008(16)
C26 0.060(2) 0.0424(19) 0.047(2) -0.0060(16) 0.0120(16) -0.0217(16)
C27 0.0260(13) 0.0294(14) 0.0183(13) 0.0010(10) 0.0011(10) 0.0036(11)
C28 0.0340(16) 0.0372(16) 0.0304(16) 0.0018(12) -0.0022(11) 0.0126(12)
C29 0.0377(16) 0.0429(17) 0.0248(15) 0.0085(12) 0.0083(11) 0.0018(13)
C30 0.0343(15) 0.0376(16) 0.0189(14) -0.0002(11) -0.0028(11) -0.0013(12)
C31 0.0299(14) 0.0194(12) 0.0239(14) -0.0012(10) 0.0018(10) 0.0051(10)
C32 0.0506(18) 0.0245(14) 0.0306(16) -0.0038(12) 0.0007(12) 0.0097(12)
C33 0.0308(15) 0.0290(14) 0.0322(15) 0.0020(11) 0.0048(11) 0.0123(11)
C34 0.0354(15) 0.0211(13) 0.0319(15) 0.0014(11) 0.0057(11) -0.0001(11)
C35 0.0158(11) 0.0204(12) 0.0172(12) 0.0023(9) 0.0035(9) 0.0054(9)
C36 0.0195(12) 0.0225(12) 0.0189(13) 0.0006(9) 0.0030(9) 0.0020(9)
C37 0.0247(13) 0.0256(13) 0.0165(12) 0.0015(10) 0.0024(9) 0.0029(10)
C38 0.0236(13) 0.0234(12) 0.0206(13) 0.0034(10) 0.0066(9) 0.0032(10)
C39 0.0161(12) 0.0251(13) 0.0256(14) 0.0008(10) 0.0053(9) -0.0002(9)
C40 0.0179(12) 0.0208(12) 0.0201(13) 0.0026(9) 0.0024(9) 0.0050(9)
C41 0.0174(12) 0.0330(14) 0.0189(13) 0.0031(10) -0.0001(9) -0.0002(10)
C42 0.0158(12) 0.0318(14) 0.0259(14) 0.0022(11) 0.0002(9) 0.0008(10)
C43 0.0212(13) 0.0341(15) 0.0309(15) 0.0073(12) 0.0015(10) 0.0041(11)
C44 0.0221(14) 0.0536(19) 0.0239(15) 0.0005(13) -0.0008(10) -0.0014(12)
C45 0.0231(13) 0.0373(15) 0.0207(13) 0.0036(11) 0.0069(10) 0.0043(11)
C46 0.0313(16) 0.061(2) 0.0250(15) -0.0053(14) 0.0113(11) 0.0037(14)
C47 0.0353(16) 0.0410(17) 0.0408(18) 0.0154(14) 0.0172(13) 0.0046(13)
C48 0.0300(15) 0.0406(16) 0.0294(15) 0.0025(12) 0.0113(11) 0.0090(12)
C49 0.0178(12) 0.0215(12) 0.0209(13) 0.0008(10) 0.0013(9) 0.0019(9)
C50 0.0212(13) 0.0346(15) 0.0231(13) -0.0003(11) 0.0012(10) 0.0045(11)
C51 0.0329(15) 0.0219(13) 0.0297(15) 0.0009(11) 0.0020(11) -0.0006(11)
C52 0.0219(13) 0.0300(14) 0.0238(14) -0.0071(11) 0.0025(10) 0.0009(10)
C53 0.0235(13) 0.0239(13) 0.0266(14) 0.0056(10) 0.0063(10) 0.0081(10)
C54 0.0193(13) 0.0285(14) 0.0291(14) 0.0059(11) 0.0038(10) 0.0096(10)
C55 0.0190(13) 0.0365(16) 0.0452(18) 0.0114(13) 0.0098(11) 0.0101(11)
C56 0.0269(15) 0.0414(17) 0.0514(19) 0.0081(14) 0.0229(13) 0.0150(12)
C57 0.0358(16) 0.0363(15) 0.0290(15) 0.0066(12) 0.0208(12) 0.0136(12)
C58 0.0376(16) 0.0416(16) 0.0179(13) -0.0034(11) 0.0100(11) 0.0153(12)
C59 0.0418(17) 0.0373(16) 0.0328(16) -0.0077(13) 0.0058(12) 0.0080(13)
C60 0.0367(16) 0.0248(14) 0.0392(17) -0.0023(12) 0.0088(12) 0.0083(11)
C61 0.052(2) 0.094(3) 0.052(2) -0.008(2) 0.0079(17) 0.026(2)
C62 0.052(2) 0.073(3) 0.043(2) -0.0077(18) 0.0121(16) 0.0122(18)
C63 0.0431(18) 0.0481(19) 0.0332(17) -0.0043(14) 0.0085(13) 0.0002(14)
C64 0.055(2) 0.060(2) 0.040(2) -0.0026(17) 0.0083(15) 0.0060(17)
C65 0.051(2) 0.077(3) 0.058(3) 0.012(2) 0.0140(18) 0.020(2)

loop_
_atom_type_symbol
_atom_type_description
_atom_type_scat_dispersion_real
_atom_type_scat_dispersion_imag
_atom_type_scat_source
C C 0.0181 0.0091 'International Tables Vol C Tables 4.2.6.8 and 6.1.1.4'
H H 0.0000 0.0000 'International Tables Vol C Tables 4.2.6.8 and 6.1.1.4'
N N 0.0311 0.0180 'International Tables Vol C Tables 4.2.6.8 and 6.1.1.4'
P P 0.2955 0.4335 'International Tables Vol C Tables 4.2.6.8 and 6.1.1.4'
Cl Cl 0.3639 0.7018 'International Tables Vol C Tables 4.2.6.8 and 6.1.1.4'
Rh Rh 0.0927 3.6045 'International Tables Vol C Tables 4.2.6.8 and 6.1.1.4'

loop_
_geom_angle_atom_site_label_1
_geom_angle_atom_site_label_2
_geom_angle_atom_site_label_3
_geom_angle
_geom_angle_site_symmetry_1
_geom_angle_site_symmetry_3
_geom_angle_publ_flag
N1 Rh1 C12 82.08(9) . . ?
N1 Rh1 P1 86.69(6) . . ?
C12 Rh1 P1 166.76(7) . . ?
N1 Rh1 P2 101.23(6) . . ?
C12 Rh1 P2 46.05(7) . . ?
P1 Rh1 P2 144.36(2) . . ?
N1 Rh1 Cl1 168.90(6) . . ?
C12 Rh1 Cl1 92.89(7) . . ?
P1 Rh1 Cl1 96.91(2) . . ?
P2 Rh1 Cl1 81.95(2) . . ?
C54 Rh2 C53 38.90(10) . . ?
C54 Rh2 C58 97.14(11) . . ?
C53 Rh2 C58 81.95(11) . . ?
C54 Rh2 C57 81.19(11) . . ?
C53 Rh2 C57 89.97(10) . . ?
C58 Rh2 C57 36.86(11) . . ?
C54 Rh2 P2 102.24(8) . . ?
C53 Rh2 P2 98.21(7) . . ?
C58 Rh2 P2 148.95(8) . . ?
C57 Rh2 P2 170.57(8) . . ?
C54 Rh2 Cl1 153.41(8) . . ?
C53 Rh2 Cl1 167.36(7) . . ?
C58 Rh2 Cl1 91.03(8) . . ?
C57 Rh2 Cl1 90.67(7) . . ?
P2 Rh2 Cl1 82.39(2) . . ?
Rh2 Cl1 Rh1 93.54(2) . . ?
C1 P1 C17 101.26(11) . . ?
C1 P1 Rh1 117.09(9) . . ?
C17 P1 Rh1 139.32(8) . . ?
C12 P2 C35 106.29(11) . . ?
C12 P2 Rh2 118.95(9) . . ?
C35 P2 Rh2 132.39(8) . . ?
C12 P2 Rh1 61.90(8) . . ?
C35 P2 Rh1 117.69(7) . . ?
Rh2 P2 Rh1 97.09(2) . . ?
C14 N1 C13 106.26(19) . . ?
C14 N1 Rh1 139.34(17) . . ?
C13 N1 Rh1 114.40(15) . . ?
C2 C1 P1 126.77(19) . . ?
C2 C1 H1 116.6 . . ?
P1 C1 H1 116.6 . . ?
C3 C2 C14 115.6(2) . . ?
C3 C2 C1 122.0(2) . . ?
C14 C2 C1 122.2(2) . . ?
C4 C3 C2 123.7(2) . . ?
C4 C3 H3 118.2 . . ?
C2 C3 H3 118.2 . . ?
C3 C4 C5 119.1(2) . . ?
C3 C4 C15 120.3(2) . . ?
C5 C4 C15 120.5(2) . . ?
C6 C5 C4 120.4(2) . . ?
C6 C5 H5 119.8 . . ?
C4 C5 H5 119.8 . . ?
C5 C6 C14 119.5(2) . . ?
C5 C6 C7 134.7(2) . . ?
C14 C6 C7 105.7(2) . . ?
C13 C7 C8 117.6(2) . . ?
C13 C7 C6 104.3(2) . . ?
C8 C7 C6 138.0(2) . . ?
C9 C8 C7 119.1(2) . . ?
C9 C8 H8 120.4 . . ?
C7 C8 H8 120.4 . . ?
C8 C9 C10 121.0(2) . . ?
C8 C9 C16 120.2(2) . . ?
C10 C9 C16 118.8(2) . . ?
C11 C10 C9 121.5(2) . . ?
C11 C10 H10 119.2 . . ?
C9 C10 H10 119.2 . . ?
C13 C11 C10 115.3(2) . . ?
C13 C11 C12 113.6(2) . . ?
C10 C11 C12 131.1(2) . . ?
C11 C12 P2 120.31(18) . . ?
C11 C12 Rh1 108.01(16) . . ?
P2 C12 Rh1 72.05(9) . . ?
C11 C12 H12 119.0(18) . . ?
P2 C12 H12 114.7(18) . . ?
Rh1 C12 H12 112.1(17) . . ?
C11 C13 N1 121.7(2) . . ?
C11 C13 C7 125.5(2) . . ?
N1 C13 C7 112.8(2) . . ?
N1 C14 C2 127.3(2) . . ?
N1 C14 C6 110.9(2) . . ?
C2 C14 C6 121.5(2) . . ?
C4 C15 H15A 109.5 . . ?
C4 C15 H15B 109.5 . . ?
H15A C15 H15B 109.5 . . ?
C4 C15 H15C 109.5 . . ?
H15A C15 H15C 109.5 . . ?
H15B C15 H15C 109.5 . . ?
C9 C16 H16A 109.5 . . ?
C9 C16 H16B 109.5 . . ?
H16A C16 H16B 109.5 . . ?
C9 C16 H16C 109.5 . . ?
H16A C16 H16C 109.5 . . ?
H16B C16 H16C 109.5 . . ?
C22 C17 C18 119.1(2) . . ?
C22 C17 P1 119.18(18) . . ?
C18 C17 P1 120.14(18) . . ?
C19 C18 C17 117.9(2) . . ?
C19 C18 C23 115.2(2) . . ?
C17 C18 C23 126.9(2) . . ?
C20 C19 C18 123.3(2) . . ?
C20 C19 H19 118.4 . . ?
C18 C19 H19 118.4 . . ?
C21 C20 C19 117.0(2) . . ?
C21 C20 C27 122.7(2) . . ?
C19 C20 C27 120.1(2) . . ?
C20 C21 C22 123.1(2) . . ?
C20 C21 H21 118.4 . . ?
C22 C21 H21 118.4 . . ?
C21 C22 C17 118.4(2) . . ?
C21 C22 C31 117.6(2) . . ?
C17 C22 C31 123.9(2) . . ?
C24 C23 C25 110.1(3) . . ?
C24 C23 C26 104.7(3) . . ?
C25 C23 C26 107.5(3) . . ?
C24 C23 C18 117.0(2) . . ?
C25 C23 C18 109.0(2) . . ?
C26 C23 C18 108.0(2) . . ?
C23 C24 H24A 109.5 . . ?
C23 C24 H24B 109.5 . . ?
H24A C24 H24B 109.5 . . ?
C23 C24 H24C 109.5 . . ?
H24A C24 H24C 109.5 . . ?
H24B C24 H24C 109.5 . . ?
C23 C25 H25A 109.5 . . ?
C23 C25 H25B 109.5 . . ?
H25A C25 H25B 109.5 . . ?
C23 C25 H25C 109.5 . . ?
H25A C25 H25C 109.5 . . ?
H25B C25 H25C 109.5 . . ?
C23 C26 H26A 109.5 . . ?
C23 C26 H26B 109.5 . . ?
H26A C26 H26B 109.5 . . ?
C23 C26 H26C 109.5 . . ?
H26A C26 H26C 109.5 . . ?
H26B C26 H26C 109.5 . . ?
C30 C27 C20 112.1(2) . . ?
C30 C27 C29 108.3(2) . . ?
C20 C27 C29 109.3(2) . . ?
C30 C27 C28 107.9(2) . . ?
C20 C27 C28 110.2(2) . . ?
C29 C27 C28 108.9(2) . . ?
C27 C28 H28A 109.5 . . ?
C27 C28 H28B 109.5 . . ?
H28A C28 H28B 109.5 . . ?
C27 C28 H28C 109.5 . . ?
H28A C28 H28C 109.5 . . ?
H28B C28 H28C 109.5 . . ?
C27 C29 H29A 109.5 . . ?
C27 C29 H29B 109.5 . . ?
H29A C29 H29B 109.5 . . ?
C27 C29 H29C 109.5 . . ?
H29A C29 H29C 109.5 . . ?
H29B C29 H29C 109.5 . . ?
C27 C30 H30A 109.5 . . ?
C27 C30 H30B 109.5 . . ?
H30A C30 H30B 109.5 . . ?
C27 C30 H30C 109.5 . . ?
H30A C30 H30C 109.5 . . ?
H30B C30 H30C 109.5 . . ?
C34 C31 C32 105.9(2) . . ?
C34 C31 C33 110.4(2) . . ?
C32 C31 C33 106.4(2) . . ?
C34 C31 C22 112.7(2) . . ?
C32 C31 C22 112.0(2) . . ?
C33 C31 C22 109.3(2) . . ?
C31 C32 H32A 109.5 . . ?
C31 C32 H32B 109.5 . . ?
H32A C32 H32B 109.5 . . ?
C31 C32 H32C 109.5 . . ?
H32A C32 H32C 109.5 . . ?
H32B C32 H32C 109.5 . . ?
C31 C33 H33A 109.5 . . ?
C31 C33 H33B 109.5 . . ?
H33A C33 H33B 109.5 . . ?
C31 C33 H33C 109.5 . . ?
H33A C33 H33C 109.5 . . ?
H33B C33 H33C 109.5 . . ?
C31 C34 H34A 109.5 . . ?
C31 C34 H34B 109.5 . . ?
H34A C34 H34B 109.5 . . ?
C31 C34 H34C 109.5 . . ?
H34A C34 H34C 109.5 . . ?
H34B C34 H34C 109.5 . . ?
C40 C35 C36 118.8(2) . . ?
C40 C35 P2 121.48(18) . . ?
C36 C35 P2 117.86(18) . . ?
C37 C36 C35 117.6(2) . . ?
C37 C36 C41 116.5(2) . . ?
C35 C36 C41 125.1(2) . . ?
C36 C37 C38 123.1(2) . . ?
C36 C37 H37 118.4 . . ?
C38 C37 H37 118.4 . . ?
C39 C38 C37 116.6(2) . . ?
C39 C38 C45 120.2(2) . . ?
C37 C38 C45 123.1(2) . . ?
C38 C39 C40 123.9(2) . . ?
C38 C39 H39 118.0 . . ?
C40 C39 H39 118.0 . . ?
C39 C40 C35 117.5(2) . . ?
C39 C40 C49 113.8(2) . . ?
C35 C40 C49 128.6(2) . . ?
C42 C41 C44 105.4(2) . . ?
C42 C41 C43 108.0(2) . . ?
C44 C41 C43 107.1(2) . . ?
C42 C41 C36 118.6(2) . . ?
C44 C41 C36 111.9(2) . . ?
C43 C41 C36 105.4(2) . . ?
C41 C42 H42A 109.5 . . ?
C41 C42 H42B 109.5 . . ?
H42A C42 H42B 109.5 . . ?
C41 C42 H42C 109.5 . . ?
H42A C42 H42C 109.5 . . ?
H42B C42 H42C 109.5 . . ?
C41 C43 H43A 109.5 . . ?
C41 C43 H43B 109.5 . . ?
H43A C43 H43B 109.5 . . ?
C41 C43 H43C 109.5 . . ?
H43A C43 H43C 109.5 . . ?
H43B C43 H43C 109.5 . . ?
C41 C44 H44A 109.5 . . ?
C41 C44 H44B 109.5 . . ?
H44A C44 H44B 109.5 . . ?
C41 C44 H44C 109.5 . . ?
H44A C44 H44C 109.5 . . ?
H44B C44 H44C 109.5 . . ?
C46 C45 C47 108.9(2) . . ?
C46 C45 C38 112.4(2) . . ?
C47 C45 C38 108.7(2) . . ?
C46 C45 C48 108.0(2) . . ?
C47 C45 C48 109.6(2) . . ?
C38 C45 C48 109.2(2) . . ?
C45 C46 H46A 109.5 . . ?
C45 C46 H46B 109.5 . . ?
H46A C46 H46B 109.5 . . ?
C45 C46 H46C 109.5 . . ?
H46A C46 H46C 109.5 . . ?
H46B C46 H46C 109.5 . . ?
C45 C47 H47A 109.5 . . ?
C45 C47 H47B 109.5 . . ?
H47A C47 H47B 109.5 . . ?
C45 C47 H47C 109.5 . . ?
H47A C47 H47C 109.5 . . ?
H47B C47 H47C 109.5 . . ?
C45 C48 H48A 109.5 . . ?
C45 C48 H48B 109.5 . . ?
H48A C48 H48B 109.5 . . ?
C45 C48 H48C 109.5 . . ?
H48A C48 H48C 109.5 . . ?
H48B C48 H48C 109.5 . . ?
C52 C49 C50 108.6(2) . . ?
C52 C49 C51 105.6(2) . . ?
C50 C49 C51 108.8(2) . . ?
C52 C49 C40 116.0(2) . . ?
C50 C49 C40 110.3(2) . . ?
C51 C49 C40 107.1(2) . . ?
C49 C50 H50A 109.5 . . ?
C49 C50 H50B 109.5 . . ?
H50A C50 H50B 109.5 . . ?
C49 C50 H50C 109.5 . . ?
H50A C50 H50C 109.5 . . ?
H50B C50 H50C 109.5 . . ?
C49 C51 H51A 109.5 . . ?
C49 C51 H51B 109.5 . . ?
H51A C51 H51B 109.5 . . ?
C49 C51 H51C 109.5 . . ?
H51A C51 H51C 109.5 . . ?
H51B C51 H51C 109.5 . . ?
C49 C52 H52A 109.5 . . ?
C49 C52 H52B 109.5 . . ?
H52A C52 H52B 109.5 . . ?
C49 C52 H52C 109.5 . . ?
H52A C52 H52C 109.5 . . ?
H52B C52 H52C 109.5 . . ?
C54 C53 C60 122.7(2) . . ?
C54 C53 Rh2 69.84(14) . . ?
C60 C53 Rh2 113.17(18) . . ?
C54 C53 H53 114.4 . . ?
C60 C53 H53 114.4 . . ?
Rh2 C53 H53 114.4 . . ?
C53 C54 C55 125.8(3) . . ?
C53 C54 Rh2 71.26(14) . . ?
C55 C54 Rh2 110.96(18) . . ?
C53 C54 H54 113.7 . . ?
C55 C54 H54 113.7 . . ?
Rh2 C54 H54 113.7 . . ?
C54 C55 C56 113.9(2) . . ?
C54 C55 H55A 108.8 . . ?
C56 C55 H55A 108.8 . . ?
C54 C55 H55B 108.8 . . ?
C56 C55 H55B 108.8 . . ?
H55A C55 H55B 107.7 . . ?
C57 C56 C55 112.5(2) . . ?
C57 C56 H56A 109.1 . . ?
C55 C56 H56A 109.1 . . ?
C57 C56 H56B 109.1 . . ?
C55 C56 H56B 109.1 . . ?
H56A C56 H56B 107.8 . . ?
C58 C57 C56 123.5(3) . . ?
C58 C57 Rh2 69.95(14) . . ?
C56 C57 Rh2 111.48(19) . . ?
C58 C57 H57 114.6 . . ?
C56 C57 H57 114.6 . . ?
Rh2 C57 H57 114.6 . . ?
C57 C58 C59 125.8(3) . . ?
C57 C58 Rh2 73.19(16) . . ?
C59 C58 Rh2 108.27(18) . . ?
C57 C58 H58 113.9 . . ?
C59 C58 H58 113.9 . . ?
Rh2 C58 H58 113.9 . . ?
C58 C59 C60 113.5(2) . . ?
C58 C59 H59A 108.9 . . ?
C60 C59 H59A 108.9 . . ?
C58 C59 H59B 108.9 . . ?
C60 C59 H59B 108.9 . . ?
H59A C59 H59B 107.7 . . ?
C53 C60 C59 112.8(2) . . ?
C53 C60 H60A 109.0 . . ?
C59 C60 H60A 109.0 . . ?
C53 C60 H60B 109.0 . . ?
C59 C60 H60B 109.0 . . ?
H60A C60 H60B 107.8 . . ?
C62 C61 H61A 109.5 . . ?
C62 C61 H61B 109.5 . . ?
H61A C61 H61B 109.5 . . ?
C62 C61 H61C 109.5 . . ?
H61A C61 H61C 109.5 . . ?
H61B C61 H61C 109.5 . . ?
C61 C62 C63 116.1(3) . . ?
C61 C62 H62A 108.3 . . ?
C63 C62 H62A 108.3 . . ?
C61 C62 H62B 108.3 . . ?
C63 C62 H62B 108.3 . . ?
H62A C62 H62B 107.4 . . ?
C64 C63 C62 115.1(3) . . ?
C64 C63 H63A 108.5 . . ?
C62 C63 H63A 108.5 . . ?
C64 C63 H63B 108.5 . . ?
C62 C63 H63B 108.5 . . ?
H63A C63 H63B 107.5 . . ?
C63 C64 C65 115.1(3) . . ?
C63 C64 H64A 108.5 . . ?
C65 C64 H64A 108.5 . . ?
C63 C64 H64B 108.5 . . ?
C65 C64 H64B 108.5 . . ?
H64A C64 H64B 107.5 . . ?
C64 C65 H65A 109.5 . . ?
C64 C65 H65B 109.5 . . ?
H65A C65 H65B 109.5 . . ?
C64 C65 H65C 109.5 . . ?
H65A C65 H65C 109.5 . . ?
H65B C65 H65C 109.5 . . ?

loop_
_geom_bond_atom_site_label_1
_geom_bond_atom_site_label_2
_geom_bond_distance
_geom_bond_site_symmetry_2
_geom_bond_publ_flag
Rh1 N1 1.975(2) . ?
Rh1 C12 2.163(2) . ?
Rh1 P1 2.3114(6) . ?
Rh1 P2 2.3327(6) . ?
Rh1 Cl1 2.3999(6) . ?
Rh2 C54 2.107(2) . ?
Rh2 C53 2.126(2) . ?
Rh2 C58 2.181(3) . ?
Rh2 C57 2.222(2) . ?
Rh2 P2 2.3228(6) . ?
Rh2 Cl1 2.3890(6) . ?
P1 C1 1.694(2) . ?
P1 C17 1.853(2) . ?
P2 C12 1.765(3) . ?
P2 C35 1.848(2) . ?
N1 C14 1.354(3) . ?
N1 C13 1.384(3) . ?
C1 C2 1.431(4) . ?
C1 H1 0.9500 . ?
C2 C3 1.412(3) . ?
C2 C14 1.419(3) . ?
C3 C4 1.392(4) . ?
C3 H3 0.9500 . ?
C4 C5 1.403(4) . ?
C4 C15 1.506(4) . ?
C5 C6 1.381(4) . ?
C5 H5 0.9500 . ?
C6 C14 1.436(3) . ?
C6 C7 1.456(4) . ?
C7 C13 1.399(3) . ?
C7 C8 1.400(4) . ?
C8 C9 1.389(4) . ?
C8 H8 0.9500 . ?
C9 C10 1.407(4) . ?
C9 C16 1.513(4) . ?
C10 C11 1.395(4) . ?
C10 H10 0.9500 . ?
C11 C13 1.383(4) . ?
C11 C12 1.503(3) . ?
C12 H12 0.90(3) . ?
C15 H15A 0.9800 . ?
C15 H15B 0.9800 . ?
C15 H15C 0.9800 . ?
C16 H16A 0.9800 . ?
C16 H16B 0.9800 . ?
C16 H16C 0.9800 . ?
C17 C22 1.420(3) . ?
C17 C18 1.424(3) . ?
C18 C19 1.394(4) . ?
C18 C23 1.557(3) . ?
C19 C20 1.389(4) . ?
C19 H19 0.9500 . ?
C20 C21 1.382(4) . ?
C20 C27 1.536(3) . ?
C21 C22 1.392(4) . ?
C21 H21 0.9500 . ?
C22 C31 1.552(3) . ?
C23 C24 1.503(4) . ?
C23 C25 1.529(4) . ?
C23 C26 1.538(4) . ?
C24 H24A 0.9800 . ?
C24 H24B 0.9800 . ?
C24 H24C 0.9800 . ?
C25 H25A 0.9800 . ?
C25 H25B 0.9800 . ?
C25 H25C 0.9800 . ?
C26 H26A 0.9800 . ?
C26 H26B 0.9800 . ?
C26 H26C 0.9800 . ?
C27 C30 1.531(4) . ?
C27 C29 1.537(4) . ?
C27 C28 1.538(4) . ?
C28 H28A 0.9800 . ?
C28 H28B 0.9800 . ?
C28 H28C 0.9800 . ?
C29 H29A 0.9800 . ?
C29 H29B 0.9800 . ?
C29 H29C 0.9800 . ?
C30 H30A 0.9800 . ?
C30 H30B 0.9800 . ?
C30 H30C 0.9800 . ?
C31 C34 1.532(4) . ?
C31 C32 1.537(4) . ?
C31 C33 1.541(4) . ?
C32 H32A 0.9800 . ?
C32 H32B 0.9800 . ?
C32 H32C 0.9800 . ?
C33 H33A 0.9800 . ?
C33 H33B 0.9800 . ?
C33 H33C 0.9800 . ?
C34 H34A 0.9800 . ?
C34 H34B 0.9800 . ?
C34 H34C 0.9800 . ?
C35 C40 1.420(3) . ?
C35 C36 1.436(3) . ?
C36 C37 1.389(3) . ?
C36 C41 1.562(3) . ?
C37 C38 1.392(4) . ?
C37 H37 0.9500 . ?
C38 C39 1.375(4) . ?
C38 C45 1.533(3) . ?
C39 C40 1.394(3) . ?
C39 H39 0.9500 . ?
C40 C49 1.549(3) . ?
C41 C42 1.536(3) . ?
C41 C44 1.543(4) . ?
C41 C43 1.548(4) . ?
C42 H42A 0.9800 . ?
C42 H42B 0.9800 . ?
C42 H42C 0.9800 . ?
C43 H43A 0.9800 . ?
C43 H43B 0.9800 . ?
C43 H43C 0.9800 . ?
C44 H44A 0.9800 . ?
C44 H44B 0.9800 . ?
C44 H44C 0.9800 . ?
C45 C46 1.528(4) . ?
C45 C47 1.530(4) . ?
C45 C48 1.541(4) . ?
C46 H46A 0.9800 . ?
C46 H46B 0.9800 . ?
C46 H46C 0.9800 . ?
C47 H47A 0.9800 . ?
C47 H47B 0.9800 . ?
C47 H47C 0.9800 . ?
C48 H48A 0.9800 . ?
C48 H48B 0.9800 . ?
C48 H48C 0.9800 . ?
C49 C52 1.528(3) . ?
C49 C50 1.535(3) . ?
C49 C51 1.545(3) . ?
C50 H50A 0.9800 . ?
C50 H50B 0.9800 . ?
C50 H50C 0.9800 . ?
C51 H51A 0.9800 . ?
C51 H51B 0.9800 . ?
C51 H51C 0.9800 . ?
C52 H52A 0.9800 . ?
C52 H52B 0.9800 . ?
C52 H52C 0.9800 . ?
C53 C54 1.410(4) . ?
C53 C60 1.514(4) . ?
C53 H53 1.0000 . ?
C54 C55 1.511(4) . ?
C54 H54 1.0000 . ?
C55 C56 1.528(4) . ?
C55 H55A 0.9900 . ?
C55 H55B 0.9900 . ?
C56 C57 1.505(4) . ?
C56 H56A 0.9900 . ?
C56 H56B 0.9900 . ?
C57 C58 1.392(4) . ?
C57 H57 1.0000 . ?
C58 C59 1.505(4) . ?
C58 H58 1.0000 . ?
C59 C60 1.534(4) . ?
C59 H59A 0.9900 . ?
C59 H59B 0.9900 . ?
C60 H60A 0.9900 . ?
C60 H60B 0.9900 . ?
C61 C62 1.491(5) . ?
C61 H61A 0.9800 . ?
C61 H61B 0.9800 . ?
C61 H61C 0.9800 . ?
C62 C63 1.502(5) . ?
C62 H62A 0.9900 . ?
C62 H62B 0.9900 . ?
C63 C64 1.500(5) . ?
C63 H63A 0.9900 . ?
C63 H63B 0.9900 . ?
C64 C65 1.501(5) . ?
C64 H64A 0.9900 . ?
C64 H64B 0.9900 . ?
C65 H65A 0.9800 . ?
C65 H65B 0.9800 . ?
C65 H65C 0.9800 . ?

loop_
_geom_torsion_atom_site_label_1
_geom_torsion_atom_site_label_2
_geom_torsion_atom_site_label_3
_geom_torsion_atom_site_label_4
_geom_torsion
_geom_torsion_site_symmetry_1
_geom_torsion_site_symmetry_2
_geom_torsion_site_symmetry_3
_geom_torsion_site_symmetry_4
_geom_torsion_publ_flag
C17 P1 C1 C2 -170.4(2) . . . . ?
Rh1 P1 C1 C2 -4.4(3) . . . . ?
P1 C1 C2 C3 -178.15(19) . . . . ?
P1 C1 C2 C14 7.6(4) . . . . ?
C14 C2 C3 C4 1.3(4) . . . . ?
C1 C2 C3 C4 -173.3(2) . . . . ?
C2 C3 C4 C5 1.5(4) . . . . ?
C2 C3 C4 C15 -178.7(2) . . . . ?
C3 C4 C5 C6 -1.6(4) . . . . ?
C15 C4 C5 C6 178.6(2) . . . . ?
C4 C5 C6 C14 -1.2(4) . . . . ?
C4 C5 C6 C7 175.5(3) . . . . ?
C5 C6 C7 C13 -178.0(3) . . . . ?
C14 C6 C7 C13 -1.1(3) . . . . ?
C5 C6 C7 C8 -2.3(6) . . . . ?
C14 C6 C7 C8 174.6(3) . . . . ?
C13 C7 C8 C9 0.9(4) . . . . ?
C6 C7 C8 C9 -174.3(3) . . . . ?
C7 C8 C9 C10 -0.6(4) . . . . ?
C7 C8 C9 C16 -178.5(2) . . . . ?
C8 C9 C10 C11 -1.5(4) . . . . ?
C16 C9 C10 C11 176.4(2) . . . . ?
C9 C10 C11 C13 2.9(4) . . . . ?
C9 C10 C11 C12 -177.8(2) . . . . ?
C13 C11 C12 P2 -74.1(3) . . . . ?
C10 C11 C12 P2 106.6(3) . . . . ?
C13 C11 C12 Rh1 5.2(3) . . . . ?
C10 C11 C12 Rh1 -174.1(2) . . . . ?
C35 P2 C12 C11 -12.3(2) . . . . ?
Rh2 P2 C12 C11 -176.99(15) . . . . ?
Rh1 P2 C12 C11 100.8(2) . . . . ?
C35 P2 C12 Rh1 -113.13(9) . . . . ?
Rh2 P2 C12 Rh1 82.22(7) . . . . ?
C10 C11 C13 N1 173.5(2) . . . . ?
C12 C11 C13 N1 -5.8(3) . . . . ?
C10 C11 C13 C7 -2.7(4) . . . . ?
C12 C11 C13 C7 177.9(2) . . . . ?
C14 N1 C13 C11 -177.2(2) . . . . ?
Rh1 N1 C13 C11 3.2(3) . . . . ?
C14 N1 C13 C7 -0.5(3) . . . . ?
Rh1 N1 C13 C7 179.87(17) . . . . ?
C8 C7 C13 C11 0.8(4) . . . . ?
C6 C7 C13 C11 177.5(2) . . . . ?
C8 C7 C13 N1 -175.7(2) . . . . ?
C6 C7 C13 N1 1.0(3) . . . . ?
C13 N1 C14 C2 173.6(2) . . . . ?
Rh1 N1 C14 C2 -7.0(4) . . . . ?
C13 N1 C14 C6 -0.2(3) . . . . ?
Rh1 N1 C14 C6 179.24(19) . . . . ?
C3 C2 C14 N1 -177.3(2) . . . . ?
C1 C2 C14 N1 -2.7(4) . . . . ?
C3 C2 C14 C6 -4.1(3) . . . . ?
C1 C2 C14 C6 170.5(2) . . . . ?
C5 C6 C14 N1 178.3(2) . . . . ?
C7 C6 C14 N1 0.8(3) . . . . ?
C5 C6 C14 C2 4.1(4) . . . . ?
C7 C6 C14 C2 -173.4(2) . . . . ?
C1 P1 C17 C22 -89.0(2) . . . . ?
Rh1 P1 C17 C22 110.32(18) . . . . ?
C1 P1 C17 C18 76.8(2) . . . . ?
Rh1 P1 C17 C18 -83.9(2) . . . . ?
C22 C17 C18 C19 10.3(3) . . . . ?
P1 C17 C18 C19 -155.44(19) . . . . ?
C22 C17 C18 C23 -167.6(2) . . . . ?
P1 C17 C18 C23 26.6(3) . . . . ?
C17 C18 C19 C20 -2.5(4) . . . . ?
C23 C18 C19 C20 175.7(2) . . . . ?
C18 C19 C20 C21 -5.7(4) . . . . ?
C18 C19 C20 C27 178.7(2) . . . . ?
C19 C20 C21 C22 6.1(4) . . . . ?
C27 C20 C21 C22 -178.3(2) . . . . ?
C20 C21 C22 C17 1.6(4) . . . . ?
C20 C21 C22 C31 -176.4(2) . . . . ?
C18 C17 C22 C21 -10.0(3) . . . . ?
P1 C17 C22 C21 155.95(18) . . . . ?
C18 C17 C22 C31 167.9(2) . . . . ?
P1 C17 C22 C31 -26.2(3) . . . . ?
C19 C18 C23 C24 -164.8(3) . . . . ?
C17 C18 C23 C24 13.2(4) . . . . ?
C19 C18 C23 C25 69.5(3) . . . . ?
C17 C18 C23 C25 -112.5(3) . . . . ?
C19 C18 C23 C26 -47.0(3) . . . . ?
C17 C18 C23 C26 131.0(3) . . . . ?
C21 C20 C27 C30 10.2(3) . . . . ?
C19 C20 C27 C30 -174.4(2) . . . . ?
C21 C20 C27 C29 -109.9(3) . . . . ?
C19 C20 C27 C29 65.5(3) . . . . ?
C21 C20 C27 C28 130.4(3) . . . . ?
C19 C20 C27 C28 -54.2(3) . . . . ?
C21 C22 C31 C34 -108.2(3) . . . . ?
C17 C22 C31 C34 73.9(3) . . . . ?
C21 C22 C31 C32 11.1(3) . . . . ?
C17 C22 C31 C32 -166.8(2) . . . . ?
C21 C22 C31 C33 128.7(2) . . . . ?
C17 C22 C31 C33 -49.2(3) . . . . ?
C12 P2 C35 C40 109.8(2) . . . . ?
Rh2 P2 C35 C40 -88.5(2) . . . . ?
Rh1 P2 C35 C40 43.4(2) . . . . ?
C12 P2 C35 C36 -54.3(2) . . . . ?
Rh2 P2 C35 C36 107.40(18) . . . . ?
Rh1 P2 C35 C36 -120.69(16) . . . . ?
C40 C35 C36 C37 -16.3(3) . . . . ?
P2 C35 C36 C37 148.2(2) . . . . ?
C40 C35 C36 C41 152.6(2) . . . . ?
P2 C35 C36 C41 -42.9(3) . . . . ?
C35 C36 C37 C38 4.5(4) . . . . ?
C41 C36 C37 C38 -165.3(2) . . . . ?
C36 C37 C38 C39 8.3(4) . . . . ?
C36 C37 C38 C45 -175.6(2) . . . . ?
C37 C38 C39 C40 -9.9(4) . . . . ?
C45 C38 C39 C40 173.9(2) . . . . ?
C38 C39 C40 C35 -1.7(4) . . . . ?
C38 C39 C40 C49 175.3(2) . . . . ?
C36 C35 C40 C39 15.0(3) . . . . ?
P2 C35 C40 C39 -149.0(2) . . . . ?
C36 C35 C40 C49 -161.5(2) . . . . ?
P2 C35 C40 C49 34.5(3) . . . . ?
C37 C36 C41 C42 -138.6(2) . . . . ?
C35 C36 C41 C42 52.4(4) . . . . ?
C37 C36 C41 C44 -15.6(3) . . . . ?
C35 C36 C41 C44 175.4(2) . . . . ?
C37 C36 C41 C43 100.4(3) . . . . ?
C35 C36 C41 C43 -68.6(3) . . . . ?
C39 C38 C45 C46 -172.6(3) . . . . ?
C37 C38 C45 C46 11.4(4) . . . . ?
C39 C38 C45 C47 66.7(3) . . . . ?
C37 C38 C45 C47 -109.3(3) . . . . ?
C39 C38 C45 C48 -52.9(3) . . . . ?
C37 C38 C45 C48 131.2(3) . . . . ?
C39 C40 C49 C52 -175.3(2) . . . . ?
C35 C40 C49 C52 1.3(4) . . . . ?
C39 C40 C49 C50 60.6(3) . . . . ?
C35 C40 C49 C50 -122.8(3) . . . . ?
C39 C40 C49 C51 -57.6(3) . . . . ?
C35 C40 C49 C51 119.0(3) . . . . ?
C60 C53 C54 C55 2.5(4) . . . . ?
Rh2 C53 C54 C55 -102.8(3) . . . . ?
C60 C53 C54 Rh2 105.2(2) . . . . ?
C53 C54 C55 C56 46.2(4) . . . . ?
Rh2 C54 C55 C56 -35.3(3) . . . . ?
C54 C55 C56 C57 31.7(4) . . . . ?
C55 C56 C57 C58 -92.5(3) . . . . ?
C55 C56 C57 Rh2 -12.9(3) . . . . ?
C56 C57 C58 C59 2.4(4) . . . . ?
Rh2 C57 C58 C59 -100.7(3) . . . . ?
C56 C57 C58 Rh2 103.1(3) . . . . ?
C57 C58 C59 C60 47.0(4) . . . . ?
Rh2 C58 C59 C60 -35.2(3) . . . . ?
C54 C53 C60 C59 -91.8(3) . . . . ?
Rh2 C53 C60 C59 -11.6(3) . . . . ?
C58 C59 C60 C53 31.6(3) . . . . ?
C61 C62 C63 C64 174.8(4) . . . . ?
C62 C63 C64 C65 178.3(3) . . . . ?
